data_7027015
loop_
_publ_author_name
'Watkinson, Michael'
'Fondo, Matilde'
'Bermejo, Manuel R.'
'Sousa, Antonio'
'McAuliffe, Charles A.'
'Pritchard, Robin G.'
'Jaiboon, Nongnuj'
'Aurangzeb, Nadeem'
'Naeem, Mohammed'

_publ_section_title
;
 Further attempts to rationalise the co-ordination chemistry of manganese
 with Schiff base ligands and supplementary carboxylate donors
;
_journal_issue 1
_journal_name_full 'Journal of the Chemical Society, Dalton Transactions'
_journal_page_first 31
_journal_paper_doi 10.1039/a805555f
_journal_year 1999
_chemical_formula_sum 'C20 H21 Mn N2 O9'
_chemical_formula_weight 488.33
_chemical_name_systematic
; 
 ? 
;
_space_group_IT_number 14
_symmetry_cell_setting monoclinic
_symmetry_space_group_name_Hall '-P 2ybc'
_symmetry_space_group_name_H-M 'P 1 21/c 1'
_atom_sites_solution_hydrogens geom
_atom_sites_solution_primary direct
_atom_sites_solution_secondary difmap
_audit_creation_method SHELXL
_cell_angle_alpha 90.00
_cell_angle_beta 99.97(2)
_cell_angle_gamma 90.00
_cell_formula_units_Z 4
_cell_length_a 12.053(2)
_cell_length_b 19.874(4)
_cell_length_c 9.312(2)
_cell_measurement_reflns_used 20
_cell_measurement_temperature 293(2)
_cell_measurement_theta_max 12.5
_cell_measurement_theta_min 10
_cell_volume 2196.9(8)
_computing_structure_refinement 'SHELXL-93 (Sheldrick, 1993)'
_computing_structure_solution 'SHELXS-86 (Sheldrick, 1990)'
_diffrn_ambient_temperature 293(2)
_diffrn_measurement_device 'Nicolet P3'
_diffrn_measurement_method theta/2theta
_diffrn_radiation_monochromator beta-filter
_diffrn_radiation_source 'fine-focus sealed tube'
_diffrn_radiation_type MoK\a
_diffrn_radiation_wavelength 0.71069
_diffrn_reflns_av_R_equivalents 0.0000
_diffrn_reflns_av_sigmaI/netI 0.0217
_diffrn_reflns_limit_h_max 14
_diffrn_reflns_limit_h_min 0
_diffrn_reflns_limit_k_max 0
_diffrn_reflns_limit_k_min -23
_diffrn_reflns_limit_l_max 10
_diffrn_reflns_limit_l_min -11
_diffrn_reflns_number 2166
_diffrn_reflns_theta_max 25.05
_diffrn_reflns_theta_min 2.76
_diffrn_standards_decay_% 1
_diffrn_standards_interval_count 100
_diffrn_standards_number 3
_exptl_absorpt_coefficient_mu 0.655
_exptl_crystal_density_diffrn 1.476
_exptl_crystal_description prism
_exptl_crystal_F_000 1008
_exptl_crystal_size_max .34
_exptl_crystal_size_mid .26
_exptl_crystal_size_min .20
_refine_diff_density_max 0.515
_refine_diff_density_min -0.437
_refine_diff_density_rms 0.061
_refine_ls_extinction_coef 0.0058(14)
_refine_ls_extinction_expression Fc^*^=kFc[1+0.001xFc^2^\l^3^/sin(2\q)]^-1/4^
_refine_ls_extinction_method SHELXL
_refine_ls_goodness_of_fit_all 1.093
_refine_ls_goodness_of_fit_obs 1.093
_refine_ls_matrix_type full
_refine_ls_number_parameters 382
_refine_ls_number_reflns 2166
_refine_ls_number_restraints 0
_refine_ls_restrained_S_all 1.093
_refine_ls_restrained_S_obs 1.093
_refine_ls_R_factor_all 0.0433
_refine_ls_R_factor_obs 0.0433
_refine_ls_shift/esd_max 0.741
_refine_ls_shift/esd_mean 0.216
_refine_ls_structure_factor_coef Fsqd
_refine_ls_weighting_details 'w=1/[\s^2^(Fo^2^)+(0.0839P)^2^+2.2997P] where P=(Fo^2^+2Fc^2^)/3'
_refine_ls_weighting_scheme calc
_refine_ls_wR_factor_all 0.1186
_refine_ls_wR_factor_obs 0.1186
_reflns_number_observed 2166
_reflns_number_total 2166
_reflns_observed_criterion >2sigma(I)
_cod_data_source_file 805555Fsup1.cif
_cod_data_source_block Figure2
_cod_depositor_comments
;
The following automatic conversions were performed:

'_symmetry_cell_setting' value 'Monoclinic' changed to 'monoclinic'
according to /home/saulius/struct/CIF-dictionaries/cif_core.dic
dictionary named 'cif_core.dic' version 2.4.2 from 2011-04-26.

Automatic conversion script
Id: cif_fix_values 1891 2012-01-12 08:04:46Z andrius 

The following automatic conversions were performed:

'_refine_ls_weighting_scheme' value 'calc
w=1/[\s^2^(Fo^2^)+(0.0839P)^2^+2.2997P] where P=(Fo^2^+2Fc^2^)/3' was
changed to 'calc'. New tag '_refine_ls_weighting_details' was
created. The value of the new tag was set to
'w=1/[\s^2^(Fo^2^)+(0.0839P)^2^+2.2997P] where P=(Fo^2^+2Fc^2^)/3'.

Automatic conversion script
Id: cif_fix_values 3143 2015-03-26 13:38:13Z robertas 
;
_cod_original_cell_volume 2196.9(7)
_cod_original_sg_symbol_H-M 'P 2(1)/c'
_cod_database_code 7027015

loop_
_symmetry_equiv_pos_as_xyz
'x, y, z'
'-x, y+1/2, -z+1/2'
'-x, -y, -z'
'x, -y-1/2, z-1/2'

loop_
_atom_site_aniso_label
_atom_site_aniso_U_11
_atom_site_aniso_U_22
_atom_site_aniso_U_33
_atom_site_aniso_U_23
_atom_site_aniso_U_13
_atom_site_aniso_U_12
Mn 0.0377(4) 0.0304(4) 0.0357(4) -0.0041(3) 0.0049(3) 0.0044(3)
O1 0.039(2) 0.039(2) 0.044(2) -0.0004(14) 0.0015(15) 0.0064(14)
O2 0.035(2) 0.032(2) 0.046(2) -0.0013(14) 0.0038(15) 0.0066(13)
O3 0.057(2) 0.063(2) 0.045(2) -0.009(2) -0.005(2) -0.001(2)
O4 0.057(2) 0.043(2) 0.069(2) -0.006(2) 0.019(2) 0.012(2)
O5 0.055(2) 0.041(2) 0.046(2) -0.004(2) 0.017(2) -0.005(2)
O6 0.088(3) 0.096(3) 0.075(3) -0.019(3) 0.041(3) -0.042(3)
O1W 0.046(3) 0.042(2) 0.054(2) 0.000(2) 0.008(2) -0.001(2)
O2W 0.089(4) 0.155(5) 0.090(4) -0.044(3) 0.025(3) -0.027(4)
O3W 0.249(12) 0.264(14) 0.279(15) 0.026(11) 0.018(11) 0.005(11)
N1 0.045(2) 0.037(2) 0.049(2) -0.002(2) 0.013(2) 0.006(2)
N2 0.046(3) 0.040(2) 0.038(2) -0.003(2) 0.008(2) -0.002(2)
C1 0.030(3) 0.041(3) 0.043(3) 0.011(2) 0.005(2) -0.002(2)
C2 0.042(3) 0.043(3) 0.050(3) 0.013(2) 0.007(2) -0.004(2)
C3 0.048(3) 0.071(4) 0.056(4) 0.019(3) -0.005(3) -0.006(3)
C4 0.041(4) 0.076(4) 0.089(5) 0.037(4) 0.013(4) 0.020(3)
C5 0.045(3) 0.053(3) 0.075(4) 0.019(3) 0.011(3) 0.012(3)
C6 0.036(3) 0.041(3) 0.055(3) 0.014(2) 0.014(2) 0.003(2)
C7 0.052(3) 0.034(3) 0.057(3) 0.005(2) 0.022(3) 0.009(2)
C8 0.074(4) 0.041(3) 0.057(3) -0.017(3) 0.021(3) 0.006(3)
C9 0.065(4) 0.052(3) 0.037(3) -0.012(2) 0.016(3) -0.005(3)
C10 0.051(3) 0.056(3) 0.032(3) -0.001(3) 0.003(2) -0.012(3)
C11 0.040(3) 0.053(3) 0.040(3) 0.009(2) 0.006(2) 0.002(2)
C12 0.044(3) 0.095(5) 0.053(4) 0.001(3) -0.007(3) 0.005(3)
C13 0.052(4) 0.109(6) 0.073(5) 0.008(4) -0.002(4) 0.028(4)
C14 0.051(4) 0.080(4) 0.074(5) 0.006(4) 0.016(3) 0.025(3)
C15 0.041(3) 0.045(3) 0.050(3) 0.009(2) 0.012(2) 0.005(2)
C16 0.041(3) 0.039(3) 0.040(3) 0.011(2) 0.010(2) -0.002(2)
C17 0.075(5) 0.093(6) 0.045(4) -0.008(4) -0.006(3) -0.015(5)
C18 0.092(6) 0.061(5) 0.083(6) -0.003(4) 0.036(5) 0.026(4)
C19 0.043(3) 0.049(3) 0.045(3) 0.005(2) 0.011(2) 0.002(2)
C20 0.067(4) 0.056(4) 0.051(3) -0.009(3) 0.022(3) 0.001(3)

loop_
_atom_site_label
_atom_site_type_symbol
_atom_site_fract_x
_atom_site_fract_y
_atom_site_fract_z
_atom_site_U_iso_or_equiv
_atom_site_thermal_displace_type
_atom_site_occupancy
_atom_site_calc_flag
Mn Mn 0.59342(6) 0.60774(3) 0.55498(7) 0.0348(3) Uani 1 d
O1 O 0.4958(3) 0.5935(2) 0.3755(3) 0.0416(8) Uani 1 d
O2 O 0.6760(2) 0.52767(15) 0.5477(3) 0.0379(8) Uani 1 d
O3 O 0.3916(3) 0.5473(2) 0.1301(4) 0.0566(10) Uani 1 d
O4 O 0.7846(3) 0.4320(2) 0.4454(4) 0.0552(10) Uani 1 d
O5 O 0.7138(3) 0.6681(2) 0.4716(4) 0.0464(8) Uani 1 d
O6 O 0.8466(4) 0.6997(3) 0.3514(5) 0.0832(14) Uani 1 d
O1W O 0.4650(4) 0.5515(2) 0.6732(5) 0.0474(9) Uani 1 d
O2W O 0.9142(5) 0.7914(3) 0.5783(6) 0.110(2) Uani 1 d
O3W O 1.0319(11) 0.8077(7) 0.3591(15) 0.267(6) Uani 1 d
N1 N 0.5113(4) 0.6914(2) 0.5894(5) 0.0434(10) Uani 1 d
N2 N 0.6763(3) 0.6280(2) 0.7537(4) 0.0413(10) Uani 1 d
C1 C 0.4013(4) 0.6245(2) 0.3200(5) 0.0383(11) Uani 1 d
C2 C 0.3417(4) 0.6008(3) 0.1860(5) 0.0452(12) Uani 1 d
C3 C 0.2419(5) 0.6315(3) 0.1227(7) 0.060(2) Uani 1 d
C4 C 0.1995(5) 0.6860(3) 0.1902(8) 0.069(2) Uani 1 d
C5 C 0.2563(5) 0.7108(3) 0.3184(7) 0.0575(15) Uani 1 d
C6 C 0.3582(4) 0.6810(2) 0.3841(6) 0.0431(12) Uani 1 d
C7 C 0.4175(5) 0.7116(2) 0.5163(6) 0.0461(13) Uani 1 d
C8 C 0.5714(6) 0.7303(3) 0.7123(6) 0.0559(15) Uani 1 d
C9 C 0.6221(5) 0.6806(3) 0.8290(6) 0.0506(14) Uani 1 d
C10 C 0.7732(5) 0.6040(3) 0.8073(5) 0.0469(12) Uani 1 d
C11 C 0.8296(4) 0.5505(3) 0.7453(5) 0.0443(12) Uani 1 d
C12 C 0.9375(5) 0.5321(4) 0.8184(7) 0.066(2) Uani 1 d
C13 C 0.9930(6) 0.4809(4) 0.7677(8) 0.079(2) Uani 1 d
C14 C 0.9456(5) 0.4461(4) 0.6441(8) 0.068(2) Uani 1 d
C15 C 0.8406(4) 0.4627(2) 0.5697(6) 0.0449(12) Uani 1 d
C16 C 0.7782(4) 0.5156(2) 0.6201(5) 0.0396(11) Uani 1 d
C17 C 0.3431(8) 0.5229(5) -0.0104(7) 0.073(2) Uani 1 d
C18 C 0.8420(8) 0.3785(4) 0.3855(10) 0.076(2) Uani 1 d
C19 C 0.7676(4) 0.6619(3) 0.3678(6) 0.0452(12) Uani 1 d
C20 C 0.7366(6) 0.6059(3) 0.2588(7) 0.0565(14) Uani 1 d
H3 H 0.2049(48) 0.6104(27) 0.0353(62) 0.055(16) Uiso 1 d
H4 H 0.1333(50) 0.7033(29) 0.1504(60) 0.060(17) Uiso 1 d
H5 H 0.2141(47) 0.7509(30) 0.3718(61) 0.064(17) Uiso 1 d
H7 H 0.3828(48) 0.7530(30) 0.5379(62) 0.069(17) Uiso 1 d
H81 H 0.6412(52) 0.7572(30) 0.6818(61) 0.074(18) Uiso 1 d
H82 H 0.5230(46) 0.7564(28) 0.7509(62) 0.052(16) Uiso 1 d
H91 H 0.6713(45) 0.7037(28) 0.9030(60) 0.055(15) Uiso 1 d
H92 H 0.5670(46) 0.6596(29) 0.8699(58) 0.058(17) Uiso 1 d
H10 H 0.8082(39) 0.6243(24) 0.8907(55) 0.041(14) Uiso 1 d
H12 H 0.9700(46) 0.5590(30) 0.9043(64) 0.071(18) Uiso 1 d
H13 H 1.0634(56) 0.4684(31) 0.8246(70) 0.082(19) Uiso 1 d
H14 H 0.9807(55) 0.4141(32) 0.6113(68) 0.075(20) Uiso 1 d
H171 H 0.3903(66) 0.4830(41) -0.0318(81) 0.101(27) Uiso 1 d
H172 H 0.2665(58) 0.5107(31) -0.0128(67) 0.072(20) Uiso 1 d
H173 H 0.3375(48) 0.5600(31) -0.0820(67) 0.068(19) Uiso 1 d
H181 H 0.9140(60) 0.3960(32) 0.3507(72) 0.087(21) Uiso 1 d
H182 H 0.7926(48) 0.3701(29) 0.2960(69) 0.062(19) Uiso 1 d
H183 H 0.8577(65) 0.3454(43) 0.4521(89) 0.096(30) Uiso 1 d
H201 H 0.7688(46) 0.6091(26) 0.1761(63) 0.058(15) Uiso 1 d
H202 H 0.7595(51) 0.5621(32) 0.3039(65) 0.065(18) Uiso 1 d
H203 H 0.6574(48) 0.6007(24) 0.2326(53) 0.047(14) Uiso 1 d
H11W H 0.4088(65) 0.5471(38) 0.6366(81) 0.098(31) Uiso 1 d
H12W H 0.4846(53) 0.5186(34) 0.6969(68) 0.060(23) Uiso 1 d
H21W H 0.8880 0.7905 0.6425 0.289 Uiso 1 d
H22W H 0.8784 0.7395 0.5370 0.250 Uiso 1 d

loop_
_atom_type_symbol
_atom_type_description
_atom_type_scat_dispersion_real
_atom_type_scat_dispersion_imag
_atom_type_scat_source
C C 0.0033 0.0016 'International Tables Vol C Tables 4.2.6.8 and 6.1.1.4'
H H 0.0000 0.0000 'International Tables Vol C Tables 4.2.6.8 and 6.1.1.4'
N N 0.0061 0.0033 'International Tables Vol C Tables 4.2.6.8 and 6.1.1.4'
O O 0.0106 0.0060 'International Tables Vol C Tables 4.2.6.8 and 6.1.1.4'
Mn Mn 0.3368 0.7283 'International Tables Vol C Tables 4.2.6.8 and 6.1.1.4'

loop_
_geom_angle_atom_site_label_1
_geom_angle_atom_site_label_2
_geom_angle_atom_site_label_3
_geom_angle
O2 Mn O1 95.36(13)
O2 Mn N2 91.2(2)
O1 Mn N2 171.6(2)
O2 Mn N1 172.9(2)
O1 Mn N1 91.0(2)
N2 Mn N1 82.2(2)
O2 Mn O5 93.69(13)
O1 Mn O5 96.96(14)
N2 Mn O5 87.77(15)
N1 Mn O5 88.73(15)
O2 Mn O1W 90.6(2)
O1 Mn O1W 89.0(2)
N2 Mn O1W 85.7(2)
N1 Mn O1W 86.3(2)
O5 Mn O1W 172.28(14)
C1 O1 Mn 129.7(3)
C16 O2 Mn 125.9(3)
C2 O3 C17 118.5(5)
C15 O4 C18 117.1(5)
C19 O5 Mn 134.3(3)
C7 N1 C8 121.4(4)
C7 N1 Mn 126.6(4)
C8 N1 Mn 112.0(3)
C10 N2 C9 122.0(4)
C10 N2 Mn 124.4(4)
C9 N2 Mn 113.3(3)
O1 C1 C2 117.6(4)
O1 C1 C6 124.2(4)
C2 C1 C6 118.2(4)
O3 C2 C3 125.9(5)
O3 C2 C1 114.0(4)
C3 C2 C1 120.0(5)
C2 C3 C4 120.7(6)
C5 C4 C3 120.6(6)
C4 C5 C6 119.8(6)
C5 C6 C1 120.6(5)
C5 C6 C7 117.4(5)
C1 C6 C7 122.0(4)
N1 C7 C6 125.6(5)
N1 C8 C9 107.4(4)
N2 C9 C8 106.1(4)
N2 C10 C11 125.7(5)
C16 C11 C12 120.8(5)
C16 C11 C10 121.8(5)
C12 C11 C10 117.4(5)
C13 C12 C11 120.0(6)
C12 C13 C14 120.7(7)
C15 C14 C13 121.0(6)
C14 C15 O4 126.4(5)
C14 C15 C16 120.3(5)
O4 C15 C16 113.3(4)
O2 C16 C11 125.0(4)
O2 C16 C15 117.8(4)
C11 C16 C15 117.2(4)
O6 C19 O5 122.8(5)
O6 C19 C20 118.0(5)
O5 C19 C20 119.2(5)

loop_
_geom_bond_atom_site_label_1
_geom_bond_atom_site_label_2
_geom_bond_distance
Mn O2 1.885(3)
Mn O1 1.891(3)
Mn N2 1.986(4)
Mn N1 1.988(4)
Mn O5 2.130(3)
Mn O1W 2.334(4)
O1 C1 1.320(5)
O2 C16 1.320(6)
O3 C2 1.367(6)
O3 C17 1.422(7)
O4 C15 1.378(6)
O4 C18 1.432(7)
O5 C19 1.259(6)
O6 C19 1.243(6)
N1 C7 1.279(6)
N1 C8 1.465(7)
N2 C10 1.281(6)
N2 C9 1.472(6)
C1 C2 1.409(7)
C1 C6 1.412(7)
C2 C3 1.386(8)
C3 C4 1.393(9)
C4 C5 1.361(9)
C5 C6 1.405(7)
C6 C7 1.446(8)
C8 C9 1.517(8)
C10 C11 1.436(7)
C11 C16 1.404(7)
C11 C12 1.407(7)
C12 C13 1.348(9)
C13 C14 1.379(10)
C14 C15 1.373(8)
C15 C16 1.420(7)
C19 C20 1.509(8)
